data_7714649
loop_
_publ_author_name
'Su, Hongkang'
'Jiao, Jiahao'
'Wang, Shibin'
'An, Donghai'
'Zhang, Min'

_publ_section_title
;
 Rb<sub>3</sub>MgB<sub>5</sub>O<sub>10</sub> and
 LiBaAl(BO<sub>3</sub>)<sub>2</sub>: covalent tetrahedra
 MO<sub>4</sub>-containing borates with deep-ultraviolet cutoff edges.
;
_journal_issue 3
_journal_name_full 'Dalton transactions (Cambridge, England : 2003)'
_journal_page_first 932
_journal_page_last 937
_journal_paper_doi 10.1039/d3dt03288d
_journal_volume 53
_journal_year 2024
_chemical_formula_moiety 'Al B2 Ba Li O6'
_chemical_formula_sum 'Al B2 Ba Li O6'
_chemical_formula_weight 288.88
_chemical_name_systematic LiBaAl(BO3)2
_space_group_crystal_system monoclinic
_space_group_IT_number 14
_space_group_name_Hall '-P 2ybc'
_space_group_name_H-M_alt 'P 1 21/c 1'
_atom_sites_solution_primary dual
_audit_creation_date 2021-02-02
_audit_creation_method
;
Olex2 1.2
(compiled 2018.05.29 svn.r3508 for OlexSys, GUI svn.r5506)
;
_audit_update_record
;
2023-10-03 deposited with the CCDC.	2023-11-09 downloaded from the CCDC.
;
_cell_angle_alpha 90
_cell_angle_beta 108.2900(10)
_cell_angle_gamma 90
_cell_formula_units_Z 4
_cell_length_a 4.91610(10)
_cell_length_b 8.7222(2)
_cell_length_c 13.2280(3)
_cell_measurement_reflns_used 8665
_cell_measurement_temperature 293(2)
_cell_measurement_theta_max 27.50
_cell_measurement_theta_min 3.24
_cell_volume 538.55(2)
_computing_cell_refinement 'SAINT V8.40A (?, 2016)'
_computing_data_reduction 'SAINT V8.40A (?, 2016)'
_computing_molecular_graphics 'Olex2 (Dolomanov et al., 2009)'
_computing_publication_material 'Olex2 (Dolomanov et al., 2009)'
_computing_structure_refinement 'XL (Sheldrick, 2008)'
_computing_structure_solution 'XT (Sheldrick, 2015)'
_diffrn_ambient_temperature 293.15
_diffrn_detector 'CCD area detector'
_diffrn_detector_area_resol_mean 5.6
_diffrn_detector_type 'Bruker SMART CCD 6000 area detector'
_diffrn_measured_fraction_theta_full 0.995
_diffrn_measured_fraction_theta_max 0.996
_diffrn_measurement_device 'three-circle diffractometer'
_diffrn_measurement_device_type 'Bruker APEX-II CCD'
_diffrn_measurement_method '\f and \w scans'
_diffrn_radiation_monochromator graphite
_diffrn_radiation_probe x-ray
_diffrn_radiation_type MoK\a
_diffrn_radiation_wavelength 0.71073
_diffrn_reflns_av_R_equivalents 0.0310
_diffrn_reflns_av_unetI/netI 0.0196
_diffrn_reflns_Laue_measured_fraction_full 0.995
_diffrn_reflns_Laue_measured_fraction_max 0.996
_diffrn_reflns_limit_h_max 6
_diffrn_reflns_limit_h_min -6
_diffrn_reflns_limit_k_max 11
_diffrn_reflns_limit_k_min -10
_diffrn_reflns_limit_l_max 17
_diffrn_reflns_limit_l_min -17
_diffrn_reflns_number 8775
_diffrn_reflns_point_group_measured_fraction_full 0.995
_diffrn_reflns_point_group_measured_fraction_max 0.996
_diffrn_reflns_theta_full 25.242
_diffrn_reflns_theta_max 27.504
_diffrn_reflns_theta_min 2.843
_diffrn_source 'sealed X-ray tube'
_diffrn_source_target Mo
_diffrn_standards_number 0
_exptl_absorpt_coefficient_mu 7.494
_exptl_absorpt_correction_T_max 0.7456
_exptl_absorpt_correction_T_min 0.6241
_exptl_absorpt_correction_type multi-scan
_exptl_absorpt_process_details
;
SADABS-2016/2 (Bruker,2016/2) was used for absorption correction.
wR2(int) was 0.0981 before and 0.0526 after correction.
The Ratio of minimum to maximum transmission is 0.8370.
The \l/2 correction factor is Not present.
;
_exptl_crystal_colour colourless
_exptl_crystal_density_diffrn 3.563
_exptl_crystal_description block
_exptl_crystal_F_000 520
_exptl_crystal_size_max 0.205
_exptl_crystal_size_mid 0.092
_exptl_crystal_size_min 0.062
_refine_diff_density_max 0.382
_refine_diff_density_min -0.337
_refine_diff_density_rms 0.085
_refine_ls_extinction_coef 0.0027(3)
_refine_ls_extinction_expression Fc^*^=kFc[1+0.001xFc^2^\l^3^/sin(2\q)]^-1/4^
_refine_ls_extinction_method 'SHELXL-2016/6 (Sheldrick 2016)'
_refine_ls_goodness_of_fit_ref 1.120
_refine_ls_hydrogen_treatment undef
_refine_ls_matrix_type full
_refine_ls_number_parameters 101
_refine_ls_number_reflns 1233
_refine_ls_number_restraints 0
_refine_ls_restrained_S_all 1.120
_refine_ls_R_factor_all 0.0116
_refine_ls_R_factor_gt 0.0109
_refine_ls_shift/su_max 0.001
_refine_ls_shift/su_mean 0.000
_refine_ls_structure_factor_coef Fsqd
_refine_ls_weighting_details 'w=1/[\s^2^(Fo^2^)+0.2417P] where P=(Fo^2^+2Fc^2^)/3'
_refine_ls_weighting_scheme calc
_refine_ls_wR_factor_gt 0.0257
_refine_ls_wR_factor_ref 0.0259
_reflns_Friedel_coverage 0.000
_reflns_number_gt 1196
_reflns_number_total 1233
_reflns_threshold_expression 'I > 2\s(I)'
_cod_data_source_file d3dt03288d2.cif
_cod_data_source_block 1111_CCDC1
_cod_depositor_comments
;
The following automatic conversions were performed:

data item '_exptl_absorpt_correction_type' value 'Multi-Scan' was
changed to 'multi-scan' in accordance with the
/home/data/users/saulius/crontab/automatic-downloads/rss-feeds/RSC/lib/dictionaries/cif_core.dic
dictionary named 'cif_core.dic' version 2.4.2 last updated on
2011-04-26.

Automatic conversion script
Id: cif_fix_values 8170 2020-07-09 18:12:32Z antanas 

 Adding full bibliography for 7714648--7714649.cif.
;
_cod_database_code 7714649
_shelx_shelxl_version_number 2016/6
_shelx_space_group_comment
;
The symmetry employed for this shelxl refinement is uniquely defined
by the following loop, which should always be used as a source of
symmetry information in preference to the above space-group names.
They are only intended as comments.
;
_olex2_refinement_description
;
;
_olex2_submission_special_instructions 'No special instructions were received'

loop_
_space_group_symop_operation_xyz
'x, y, z'
'-x, y+1/2, -z+1/2'
'-x, -y, -z'
'x, -y-1/2, z-1/2'

loop_
_atom_site_label
_atom_site_type_symbol
_atom_site_fract_x
_atom_site_fract_y
_atom_site_fract_z
_atom_site_U_iso_or_equiv
_atom_site_adp_type
_atom_site_occupancy
_atom_site_site_symmetry_order
_atom_site_calc_flag
_atom_site_refinement_flags_posn
_atom_site_refinement_flags_adp
_atom_site_refinement_flags_occupancy
_atom_site_disorder_assembly
_atom_site_disorder_group
Li1 Li 0.0652(7) -0.0475(4) -0.6123(3) 0.0139(6) Uani 1 1 d . . . . .
Ba1 Ba 0.16244(2) -0.07095(2) -0.13723(2) 0.01066(6) Uani 1 1 d . . . . .
Al1 Al 0.42971(11) -0.16351(6) -0.39315(4) 0.00781(11) Uani 1 1 d . . . . .
B1 B -0.1607(4) -0.2377(2) -0.49271(16) 0.0101(4) Uani 1 1 d . . . . .
B2 B 0.5448(4) 0.1062(2) -0.26656(16) 0.0095(4) Uani 1 1 d . . . . .
O1 O 0.3525(3) -0.00868(14) -0.32135(10) 0.0115(3) Uani 1 1 d . . . . .
O2 O 0.7954(3) 0.13088(15) -0.28246(11) 0.0135(3) Uani 1 1 d . . . . .
O3 O 0.1126(3) -0.19876(14) -0.49781(10) 0.0097(2) Uani 1 1 d . . . . .
O4 O 0.7155(3) -0.13118(15) -0.44272(10) 0.0118(3) Uani 1 1 d . . . . .
O5 O -0.2818(3) -0.37008(15) -0.53454(11) 0.0144(3) Uani 1 1 d . . . . .
O6 O 0.4554(3) 0.18083(15) -0.19125(11) 0.0166(3) Uani 1 1 d . . . . .

loop_
_atom_site_aniso_label
_atom_site_aniso_U_11
_atom_site_aniso_U_22
_atom_site_aniso_U_33
_atom_site_aniso_U_23
_atom_site_aniso_U_13
_atom_site_aniso_U_12
Li1 0.0136(16) 0.0147(15) 0.0135(16) 0.0017(12) 0.0046(13) -0.0013(12)
Ba1 0.01104(7) 0.01011(7) 0.01152(8) 0.00202(4) 0.00453(5) 0.00099(4)
Al1 0.0074(3) 0.0083(2) 0.0085(3) -0.00015(18) 0.0036(2) -0.00008(18)
B1 0.0100(10) 0.0105(9) 0.0097(9) 0.0029(7) 0.0028(8) 0.0011(7)
B2 0.0116(10) 0.0074(9) 0.0091(9) 0.0007(7) 0.0024(8) 0.0006(7)
O1 0.0104(6) 0.0118(6) 0.0130(6) -0.0042(5) 0.0047(5) -0.0017(5)
O2 0.0114(7) 0.0158(7) 0.0146(7) -0.0017(5) 0.0059(5) -0.0010(5)
O3 0.0078(6) 0.0118(6) 0.0102(6) -0.0011(5) 0.0038(5) -0.0018(4)
O4 0.0115(6) 0.0109(6) 0.0159(7) -0.0011(5) 0.0084(5) -0.0008(5)
O5 0.0133(7) 0.0115(7) 0.0184(7) -0.0031(5) 0.0050(6) -0.0027(5)
O6 0.0178(7) 0.0169(7) 0.0192(7) -0.0088(5) 0.0116(6) -0.0064(5)

loop_
_atom_type_symbol
_atom_type_description
_atom_type_scat_dispersion_real
_atom_type_scat_dispersion_imag
_atom_type_scat_source
Al Al 0.0645 0.0514 'International Tables Vol C Tables 4.2.6.8 and 6.1.1.4'
B B 0.0013 0.0007 'International Tables Vol C Tables 4.2.6.8 and 6.1.1.4'
Ba Ba -0.3244 2.2819 'International Tables Vol C Tables 4.2.6.8 and 6.1.1.4'
Li Li -0.0003 0.0001 'International Tables Vol C Tables 4.2.6.8 and 6.1.1.4'
O O 0.0106 0.0060 'International Tables Vol C Tables 4.2.6.8 and 6.1.1.4'

loop_
_geom_angle_atom_site_label_1
_geom_angle_atom_site_label_2
_geom_angle_atom_site_label_3
_geom_angle
_geom_angle_site_symmetry_1
_geom_angle_site_symmetry_3
_geom_angle_publ_flag
Li1 Li1 Ba1 113.74(14) 3_554 4 ?
Ba1 Li1 Li1 135.62(16) 3_554 3_554 ?
Ba1 Li1 Ba1 102.86(9) 3_554 4 ?
Al1 Li1 Li1 57.15(10) . 3_554 ?
Al1 Li1 Li1 102.12(14) 3_654 3_554 ?
Al1 Li1 Li1 56.95(10) 3_554 3_554 ?
Al1 Li1 Ba1 164.50(12) . 3_554 ?
Al1 Li1 Ba1 81.58(8) 3_654 3_554 ?
Al1 Li1 Ba1 116.89(10) 3_654 4 ?
Al1 Li1 Ba1 79.34(8) 3_554 3_554 ?
Al1 Li1 Ba1 136.66(11) 3_554 4 ?
Al1 Li1 Ba1 73.11(7) . 4 ?
Al1 Li1 Al1 106.31(10) 3_554 3_654 ?
Al1 Li1 Al1 114.10(10) . 3_554 ?
Al1 Li1 Al1 86.97(9) . 3_654 ?
B1 Li1 Li1 54.07(10) . 3_554 ?
B1 Li1 Li1 52.40(10) 3_554 3_554 ?
B1 Li1 Ba1 155.18(13) 3_554 4 ?
B1 Li1 Ba1 99.77(10) 3_554 3_554 ?
B1 Li1 Ba1 63.87(8) . 4 ?
B1 Li1 Ba1 133.77(13) . 3_554 ?
B1 Li1 Al1 144.61(13) . 3_654 ?
B1 Li1 Al1 82.38(10) 3_554 . ?
B1 Li1 Al1 83.24(10) . 3_554 ?
B1 Li1 Al1 56.70(7) 3_554 3_654 ?
B1 Li1 Al1 57.95(8) 3_554 3_554 ?
B1 Li1 Al1 58.60(8) . . ?
B1 Li1 B1 106.46(12) . 3_554 ?
O1 Li1 Li1 82.74(14) 3_554 3_554 ?
O1 Li1 Ba1 60.82(9) 3_554 3_554 ?
O1 Li1 Ba1 110.50(13) 3_554 4 ?
O1 Li1 Al1 124.58(14) 3_554 3_654 ?
O1 Li1 Al1 134.68(15) 3_554 . ?
O1 Li1 Al1 32.98(7) 3_554 3_554 ?
O1 Li1 B1 81.83(12) 3_554 . ?
O1 Li1 B1 89.39(13) 3_554 3_554 ?
O2 Li1 Li1 166.5(2) 3_654 3_554 ?
O2 Li1 Ba1 57.82(9) 3_654 3_554 ?
O2 Li1 Ba1 56.87(9) 3_654 4 ?
O2 Li1 Al1 76.68(11) 3_654 3_654 ?
O2 Li1 Al1 109.39(14) 3_654 . ?
O2 Li1 Al1 136.48(16) 3_654 3_554 ?
O2 Li1 B1 131.60(16) 3_654 3_554 ?
O2 Li1 B1 119.90(15) 3_654 . ?
O2 Li1 O1 109.19(17) 3_654 3_554 ?
O2 Li1 O3 109.15(17) 3_654 . ?
O2 Li1 O4 107.77(17) 3_654 3_654 ?
O3 Li1 Li1 59.33(11) . 3_554 ?
O3 Li1 Ba1 154.28(15) . 3_554 ?
O3 Li1 Ba1 55.29(8) . 4 ?
O3 Li1 Al1 118.94(14) . 3_654 ?
O3 Li1 Al1 32.49(7) . . ?
O3 Li1 Al1 106.70(13) . 3_554 ?
O3 Li1 B1 104.57(14) . 3_554 ?
O3 Li1 B1 29.01(7) . . ?
O3 Li1 O1 110.81(16) . 3_554 ?
O4 Li1 Li1 72.56(13) 3_654 3_554 ?
O4 Li1 Ba1 95.74(12) 3_654 3_554 ?
O4 Li1 Ba1 139.41(15) 3_654 4 ?
O4 Li1 Al1 31.22(7) 3_654 3_654 ?
O4 Li1 Al1 81.85(11) 3_654 3_554 ?
O4 Li1 Al1 79.37(12) 3_654 . ?
O4 Li1 B1 123.71(16) 3_654 . ?
O4 Li1 B1 26.10(7) 3_654 3_554 ?
O4 Li1 O1 110.07(16) 3_654 3_554 ?
O4 Li1 O3 109.78(17) 3_654 . ?
Li1 Ba1 B2 51.62(7) 3_554 1_455 ?
B1 Ba1 Li1 131.68(7) 4_556 3_554 ?
B1 Ba1 B2 90.30(5) 4_556 1_455 ?
B2 Ba1 Li1 53.36(7) . 3_554 ?
B2 Ba1 B1 174.40(5) . 4_556 ?
B2 Ba1 B2 95.25(5) . 1_455 ?
O1 Ba1 Li1 37.23(6) . 3_554 ?
O1 Ba1 B1 156.38(4) . 4_556 ?
O1 Ba1 B2 25.34(4) . . ?
O1 Ba1 B2 87.95(4) . 1_455 ?
O1 Ba1 O5 153.04(4) . 4_556 ?
O2 Ba1 Li1 87.30(6) 2_644 3_554 ?
O2 Ba1 Li1 34.55(6) 1_455 3_554 ?
O2 Ba1 B1 81.86(4) 2_644 4_556 ?
O2 Ba1 B1 113.04(4) 1_455 4_556 ?
O2 Ba1 B2 72.50(4) 1_455 . ?
O2 Ba1 B2 22.75(4) 1_455 1_455 ?
O2 Ba1 B2 113.03(4) 2_644 1_455 ?
O2 Ba1 B2 96.59(4) 2_644 . ?
O2 Ba1 O1 67.51(4) 1_455 . ?
O2 Ba1 O1 77.20(4) 2_644 . ?
O2 Ba1 O2 115.153(17) 1_455 2_644 ?
O2 Ba1 O5 99.42(4) 2_644 4_556 ?
O2 Ba1 O5 90.84(4) 1_455 4_556 ?
O2 Ba1 O6 67.06(4) 1_455 . ?
O3 Ba1 Li1 144.48(6) 4_556 3_554 ?
O3 Ba1 B1 25.01(4) 4_556 4_556 ?
O3 Ba1 B2 149.71(4) 4_556 . ?
O3 Ba1 B2 114.54(4) 4_556 1_455 ?
O3 Ba1 O1 143.41(3) 4_556 . ?
O3 Ba1 O2 67.66(4) 4_556 2_644 ?
O3 Ba1 O2 137.19(4) 4_556 1_455 ?
O3 Ba1 O5 48.71(3) 4_556 4_556 ?
O3 Ba1 O6 151.71(4) 4_556 . ?
O5 Ba1 Li1 122.61(6) 2_554 3_554 ?
O5 Ba1 Li1 116.58(6) 4_556 3_554 ?
O5 Ba1 Li1 122.36(6) 4_656 3_554 ?
O5 Ba1 B1 82.05(4) 2_554 4_556 ?
O5 Ba1 B1 23.90(4) 4_556 4_556 ?
O5 Ba1 B1 102.01(5) 4_656 4_556 ?
O5 Ba1 B2 68.53(4) 4_556 1_455 ?
O5 Ba1 B2 163.23(4) 4_656 1_455 ?
O5 Ba1 B2 72.40(5) 4_656 . ?
O5 Ba1 B2 160.68(4) 4_556 . ?
O5 Ba1 B2 96.90(4) 2_554 . ?
O5 Ba1 B2 92.95(4) 2_554 1_455 ?
O5 Ba1 O1 121.56(4) 2_554 . ?
O5 Ba1 O1 85.22(4) 4_656 . ?
O5 Ba1 O2 80.34(4) 4_656 2_644 ?
O5 Ba1 O2 95.14(4) 2_554 1_455 ?
O5 Ba1 O2 142.97(4) 4_656 1_455 ?
O5 Ba1 O2 149.36(4) 2_554 2_644 ?
O5 Ba1 O3 87.32(4) 2_554 4_556 ?
O5 Ba1 O3 79.32(4) 4_656 4_556 ?
O5 Ba1 O5 74.41(4) 2_554 4_556 ?
O5 Ba1 O5 77.74(4) 4_656 2_554 ?
O5 Ba1 O5 120.93(5) 4_656 4_556 ?
O5 Ba1 O6 76.11(4) 4_656 . ?
O5 Ba1 O6 74.02(4) 2_554 . ?
O6 Ba1 Li1 62.97(6) . 3_554 ?
O6 Ba1 B1 155.88(4) . 4_556 ?
O6 Ba1 B2 87.98(5) . 1_455 ?
O6 Ba1 B2 24.41(4) . . ?
O6 Ba1 O1 47.59(4) . . ?
O6 Ba1 O2 120.79(4) . 2_644 ?
O6 Ba1 O5 139.18(4) . 4_556 ?
Li1 Al1 Li1 106.31(10) 3_554 3_654 ?
Li1 Al1 Li1 65.90(10) . 3_554 ?
Li1 Al1 Li1 93.03(9) . 3_654 ?
Li1 Al1 Ba1 108.41(6) 3_554 4 ?
Li1 Al1 Ba1 57.39(6) . 4 ?
Li1 Al1 Ba1 116.11(6) 3_654 4 ?
O1 Al1 Li1 95.52(8) . . ?
O1 Al1 Li1 80.63(8) . 3_654 ?
O1 Al1 Li1 38.76(8) . 3_554 ?
O1 Al1 Ba1 147.02(5) . 4 ?
O3 Al1 Li1 36.96(7) . . ?
O3 Al1 Li1 67.03(8) . 3_554 ?
O3 Al1 Li1 129.34(8) . 3_654 ?
O3 Al1 Ba1 41.39(4) . 4 ?
O3 Al1 O1 105.74(6) . . ?
O4 Al1 Li1 130.37(8) . 3_554 ?
O4 Al1 Li1 34.36(8) . 3_654 ?
O4 Al1 Li1 83.81(8) . . ?
O4 Al1 Ba1 83.44(5) . 4 ?
O4 Al1 O1 114.41(7) . . ?
O4 Al1 O3 110.56(7) . . ?
O6 Al1 Li1 123.64(8) 2_644 3_554 ?
O6 Al1 Li1 110.85(8) 2_644 3_654 ?
O6 Al1 Li1 147.45(8) 2_644 . ?
O6 Al1 Ba1 91.45(5) 2_644 4 ?
O6 Al1 O1 109.56(7) 2_644 . ?
O6 Al1 O3 113.52(7) 2_644 . ?
O6 Al1 O4 103.28(7) 2_644 . ?
Li1 B1 Li1 73.54(12) . 3_554 ?
Li1 B1 Ba1 122.39(9) 3_554 2_544 ?
Li1 B1 Ba1 151.17(10) . 2_544 ?
Li1 B1 Ba1 134.21(10) 3_554 4 ?
Li1 B1 Ba1 67.51(8) . 4 ?
Ba1 B1 Ba1 86.45(5) 4 2_544 ?
O3 B1 Li1 78.27(12) . 3_554 ?
O3 B1 Li1 42.65(10) . . ?
O3 B1 Ba1 112.76(11) . 2_544 ?
O3 B1 Ba1 56.88(9) . 4 ?
O4 B1 Li1 37.18(10) 1_455 3_554 ?
O4 B1 Li1 100.77(13) 1_455 . ?
O4 B1 Ba1 105.20(11) 1_455 2_544 ?
O4 B1 Ba1 168.24(13) 1_455 4 ?
O4 B1 O3 115.44(16) 1_455 . ?
O5 B1 Li1 161.96(15) . 3_554 ?
O5 B1 Li1 119.33(15) . . ?
O5 B1 Ba1 63.63(10) . 4 ?
O5 B1 Ba1 52.81(9) . 2_544 ?
O5 B1 O3 119.76(17) . . ?
O5 B1 O4 124.80(17) . 1_455 ?
Ba1 B2 Ba1 95.25(5) . 1_655 ?
O1 B2 Ba1 106.71(11) . 1_655 ?
O1 B2 Ba1 62.26(9) . . ?
O2 B2 Ba1 149.84(13) . . ?
O2 B2 Ba1 54.61(9) . 1_655 ?
O2 B2 O1 122.51(17) . . ?
O2 B2 O6 124.15(17) . . ?
O6 B2 Ba1 107.01(12) . 1_655 ?
O6 B2 Ba1 58.73(9) . . ?
O6 B2 O1 113.19(16) . . ?
Li1 O1 Ba1 81.95(10) 3_554 . ?
Al1 O1 Li1 108.25(11) . 3_554 ?
Al1 O1 Ba1 119.15(6) . . ?
B2 O1 Li1 118.39(15) . 3_554 ?
B2 O1 Ba1 92.40(10) . . ?
B2 O1 Al1 126.78(12) . . ?
Li1 O2 Ba1 89.48(11) 3_654 2_654 ?
Li1 O2 Ba1 87.63(11) 3_654 1_655 ?
Ba1 O2 Ba1 136.36(5) 1_655 2_654 ?
B2 O2 Li1 128.70(16) . 3_654 ?
B2 O2 Ba1 102.64(11) . 1_655 ?
B2 O2 Ba1 112.74(11) . 2_654 ?
Li1 O3 Ba1 89.29(11) . 4 ?
Al1 O3 Li1 110.54(12) . . ?
Al1 O3 Ba1 114.00(6) . 4 ?
B1 O3 Li1 108.33(15) . . ?
B1 O3 Ba1 98.11(10) . 4 ?
B1 O3 Al1 128.95(12) . . ?
Al1 O4 Li1 114.42(12) . 3_654 ?
B1 O4 Li1 116.72(15) 1_655 3_654 ?
B1 O4 Al1 126.51(12) 1_655 . ?
Ba1 O5 Ba1 120.93(5) 4_455 4 ?
Ba1 O5 Ba1 105.59(4) 2_544 4 ?
Ba1 O5 Ba1 102.26(4) 4_455 2_544 ?
B1 O5 Ba1 92.47(11) . 4 ?
B1 O5 Ba1 128.58(12) . 4_455 ?
B1 O5 Ba1 104.69(11) . 2_544 ?
Al1 O6 Ba1 122.12(7) 2_654 . ?
B2 O6 Ba1 96.85(10) . . ?
B2 O6 Al1 136.39(13) . 2_654 ?

loop_
_geom_bond_atom_site_label_1
_geom_bond_atom_site_label_2
_geom_bond_distance
_geom_bond_site_symmetry_2
_geom_bond_publ_flag
Li1 Li1 3.335(7) 3_554 ?
Li1 Ba1 3.312(3) 3_554 ?
Li1 Ba1 3.393(3) 4 ?
Li1 Al1 3.063(3) . ?
Li1 Al1 3.070(3) 3_554 ?
Li1 Al1 3.073(3) 3_654 ?
Li1 B1 2.816(4) 3_554 ?
Li1 B1 2.755(4) . ?
Li1 O1 2.024(4) 3_554 ?
Li1 O2 1.880(4) 3_654 ?
Li1 O3 1.967(3) . ?
Li1 O4 1.905(4) 3_654 ?
Ba1 B1 3.297(2) 4_556 ?
Ba1 B2 3.297(2) . ?
Ba1 B2 3.358(2) 1_455 ?
Ba1 O1 2.9202(13) . ?
Ba1 O2 2.8053(13) 1_455 ?
Ba1 O2 2.8413(13) 2_644 ?
Ba1 O3 2.7891(12) 4_556 ?
Ba1 O5 2.7821(14) 2_554 ?
Ba1 O5 2.9566(13) 4_556 ?
Ba1 O5 2.6916(13) 4_656 ?
Ba1 O6 2.8380(13) . ?
Al1 O1 1.7597(14) . ?
Al1 O3 1.7569(14) . ?
Al1 O4 1.7495(13) . ?
Al1 O6 1.7358(14) 2_644 ?
B1 O3 1.408(2) . ?
B1 O4 1.387(2) 1_455 ?
B1 O5 1.337(2) . ?
B2 O1 1.412(2) . ?
B2 O2 1.331(2) . ?
B2 O6 1.372(2) . ?

loop_
_geom_torsion_atom_site_label_1
_geom_torsion_atom_site_label_2
_geom_torsion_atom_site_label_3
_geom_torsion_atom_site_label_4
_geom_torsion
_geom_torsion_site_symmetry_1
_geom_torsion_site_symmetry_2
_geom_torsion_site_symmetry_3
_geom_torsion_site_symmetry_4
_geom_torsion_publ_flag
Li1 Al1 O1 Li1 39.13(16) . . . 3_554 ?
Li1 Al1 O1 Li1 131.31(15) 3_654 . . 3_554 ?
Li1 Al1 O1 Ba1 130.00(8) . . . . ?
Li1 Al1 O1 Ba1 90.87(12) 3_554 . . . ?
Li1 Al1 O1 Ba1 -137.82(8) 3_654 . . . ?
Li1 Al1 O1 B2 -19.34(15) 3_654 . . . ?
Li1 Al1 O1 B2 -111.51(15) . . . . ?
Li1 Al1 O1 B2 -150.6(2) 3_554 . . . ?
Li1 Al1 O3 Li1 -12.7(2) 3_654 . . . ?
Li1 Al1 O3 Li1 79.96(14) 3_554 . . . ?
Li1 Al1 O3 Ba1 98.76(13) . . . 4 ?
Li1 Al1 O3 Ba1 178.72(9) 3_554 . . 4 ?
Li1 Al1 O3 Ba1 86.03(10) 3_654 . . 4 ?
Li1 Al1 O3 B1 -137.3(2) . . . . ?
Li1 Al1 O3 B1 -150.02(15) 3_654 . . . ?
Li1 Al1 O3 B1 -57.33(15) 3_554 . . . ?
Li1 Al1 O4 Li1 53.81(13) 3_554 . . 3_654 ?
Li1 Al1 O4 Li1 104.65(13) . . . 3_654 ?
Li1 Al1 O4 B1 161.9(2) 3_654 . . 1_655 ?
Li1 Al1 O4 B1 -93.46(16) . . . 1_655 ?
Li1 Al1 O4 B1 -144.30(15) 3_554 . . 1_655 ?
Li1 B1 O3 Li1 -78.36(15) 3_554 . . . ?
Li1 B1 O3 Ba1 -91.95(12) . . . 4 ?
Li1 B1 O3 Ba1 -170.31(8) 3_554 . . 4 ?
Li1 B1 O3 Al1 138.0(2) . . . . ?
Li1 B1 O3 Al1 59.64(14) 3_554 . . . ?
Li1 B1 O5 Ba1 38.5(6) 3_554 . . 4_455 ?
Li1 B1 O5 Ba1 172.3(5) 3_554 . . 4 ?
Li1 B1 O5 Ba1 39.81(14) . . . 4 ?
Li1 B1 O5 Ba1 146.63(12) . . . 2_544 ?
Li1 B1 O5 Ba1 -80.9(5) 3_554 . . 2_544 ?
Li1 B1 O5 Ba1 -94.03(16) . . . 4_455 ?
Ba1 Al1 O1 Li1 6.88(16) 4 . . 3_554 ?
Ba1 Al1 O1 Ba1 97.75(9) 4 . . . ?
Ba1 Al1 O1 B2 -143.77(12) 4 . . . ?
Ba1 Al1 O3 Li1 -98.76(13) 4 . . . ?
Ba1 Al1 O3 B1 123.95(17) 4 . . . ?
Ba1 Al1 O4 Li1 162.44(13) 4 . . 3_654 ?
Ba1 Al1 O4 B1 -35.68(14) 4 . . 1_655 ?
Ba1 B1 O3 Li1 161.23(12) 2_544 . . . ?
Ba1 B1 O3 Li1 91.95(12) 4 . . . ?
Ba1 B1 O3 Ba1 69.28(9) 2_544 . . 4 ?
Ba1 B1 O3 Al1 -130.05(14) 4 . . . ?
Ba1 B1 O3 Al1 -60.77(16) 2_544 . . . ?
Ba1 B1 O5 Ba1 -106.82(6) 2_544 . . 4 ?
Ba1 B1 O5 Ba1 119.34(14) 2_544 . . 4_455 ?
Ba1 B1 O5 Ba1 106.82(6) 4 . . 2_544 ?
Ba1 B1 O5 Ba1 -133.84(13) 4 . . 4_455 ?
Ba1 B2 O1 Li1 82.15(13) . . . 3_554 ?
Ba1 B2 O1 Li1 169.29(12) 1_655 . . 3_554 ?
Ba1 B2 O1 Ba1 87.14(7) 1_655 . . . ?
Ba1 B2 O1 Al1 -42.66(16) 1_655 . . . ?
Ba1 B2 O1 Al1 -129.80(13) . . . . ?
Ba1 B2 O2 Li1 99.1(3) . . . 3_654 ?
Ba1 B2 O2 Li1 97.21(19) 1_655 . . 3_654 ?
Ba1 B2 O2 Ba1 -152.0(2) . . . 2_654 ?
Ba1 B2 O2 Ba1 -153.93(11) 1_655 . . 2_654 ?
Ba1 B2 O2 Ba1 1.9(3) . . . 1_655 ?
Ba1 B2 O6 Ba1 -85.76(8) 1_655 . . . ?
Ba1 B2 O6 Al1 68.74(19) 1_655 . . 2_654 ?
Ba1 B2 O6 Al1 154.5(2) . . . 2_654 ?
O1 Al1 O3 Li1 77.98(13) . . . . ?
O1 Al1 O3 Ba1 176.74(6) . . . 4 ?
O1 Al1 O3 B1 -59.31(16) . . . . ?
O1 Al1 O4 Li1 11.39(15) . . . 3_654 ?
O1 Al1 O4 B1 173.28(14) . . . 1_655 ?
O1 B2 O2 Li1 9.2(3) . . . 3_654 ?
O1 B2 O2 Ba1 -88.01(18) . . . 1_655 ?
O1 B2 O2 Ba1 118.05(16) . . . 2_654 ?
O1 B2 O6 Ba1 31.50(16) . . . . ?
O1 B2 O6 Al1 -173.99(13) . . . 2_654 ?
O2 B2 O1 Li1 -132.44(19) . . . 3_554 ?
O2 B2 O1 Ba1 145.42(17) . . . . ?
O2 B2 O1 Al1 15.6(3) . . . . ?
O2 B2 O6 Ba1 -144.14(17) . . . . ?
O2 B2 O6 Al1 10.4(3) . . . 2_654 ?
O3 Al1 O1 Li1 2.92(12) . . . 3_554 ?
O3 Al1 O1 Ba1 93.79(7) . . . . ?
O3 Al1 O1 B2 -147.73(14) . . . . ?
O3 Al1 O4 Li1 130.62(13) . . . 3_654 ?
O3 Al1 O4 B1 -67.49(16) . . . 1_655 ?
O3 B1 O5 Ba1 -143.45(13) . . . 4_455 ?
O3 B1 O5 Ba1 97.21(16) . . . 2_544 ?
O3 B1 O5 Ba1 -9.61(17) . . . 4 ?
O4 Al1 O1 Li1 124.82(12) . . . 3_554 ?
O4 Al1 O1 Ba1 -144.31(6) . . . . ?
O4 Al1 O1 B2 -25.82(17) . . . . ?
O4 Al1 O3 Li1 -46.37(13) . . . . ?
O4 Al1 O3 Ba1 52.39(8) . . . 4 ?
O4 Al1 O3 B1 176.34(14) . . . . ?
O4 B1 O3 Li1 -77.82(19) 1_455 . . . ?
O4 B1 O3 Ba1 -169.77(13) 1_455 . . 4 ?
O4 B1 O3 Al1 60.2(2) 1_455 . . . ?
O4 B1 O5 Ba1 170.45(17) 1_455 . . 4 ?
O4 B1 O5 Ba1 36.6(3) 1_455 . . 4_455 ?
O4 B1 O5 Ba1 -82.72(19) 1_455 . . 2_544 ?
O5 B1 O3 Li1 102.2(2) . . . . ?
O5 B1 O3 Ba1 10.29(19) . . . 4 ?
O5 B1 O3 Al1 -119.76(17) . . . . ?
O6 Al1 O1 Li1 -119.78(12) 2_644 . . 3_554 ?
O6 Al1 O1 Ba1 -28.91(9) 2_644 . . . ?
O6 Al1 O1 B2 89.58(15) 2_644 . . . ?
O6 Al1 O3 Li1 -161.89(12) 2_644 . . . ?
O6 Al1 O3 Ba1 -63.13(8) 2_644 . . 4 ?
O6 Al1 O3 B1 60.82(16) 2_644 . . . ?
O6 Al1 O4 Li1 -107.62(14) 2_644 . . 3_654 ?
O6 Al1 O4 B1 54.27(16) 2_644 . . 1_655 ?
O6 B2 O1 Li1 51.8(2) . . . 3_554 ?
O6 B2 O1 Ba1 -30.31(15) . . . . ?
O6 B2 O1 Al1 -160.11(12) . . . . ?
O6 B2 O2 Li1 -175.55(18) . . . 3_654 ?
O6 B2 O2 Ba1 87.24(19) . . . 1_655 ?
O6 B2 O2 Ba1 -66.7(2) . . . 2_654 ?
